data_4065869
loop_
_publ_author_name
'Engelman, Kristi L.'
'White, Peter S.'
'Templeton, Joseph L.'

_publ_section_title
;
 Synthesis of Isonitrile, Iminoacyl, and Aminocarbene Tp&#x2032;Pt
 Complexes&#x2020;
;
_journal_issue 21
_journal_name_full Organometallics
_journal_page_first 4943
_journal_paper_doi 10.1021/om100172e
_journal_volume 29
_journal_year 2010
_chemical_formula_sum 'C27 H39 B Cl2 I N7 Pt'
_chemical_formula_weight 865.35
_chemical_name_systematic
; 
 ? 
;
_space_group_IT_number 2
_symmetry_cell_setting triclinic
_symmetry_space_group_name_Hall '-P 1'
_symmetry_space_group_name_H-M 'P -1'
_atom_sites_solution_hydrogens geom
_atom_sites_solution_primary direct
_atom_sites_solution_secondary difmap
_audit_creation_method SHELXL-97
_cell_angle_alpha 86.822(5)
_cell_angle_beta 75.098(5)
_cell_angle_gamma 76.798(5)
_cell_formula_units_Z 2
_cell_length_a 11.0982(9)
_cell_length_b 11.9831(9)
_cell_length_c 12.5360(8)
_cell_measurement_reflns_used 3263
_cell_measurement_temperature 100(2)
_cell_measurement_theta_max 65.58
_cell_measurement_theta_min 5.25
_cell_volume 1568.5(2)
_computing_cell_refinement 'Bruker SAINT'
_computing_data_collection 'Bruker APEX2'
_computing_data_reduction 'Bruker SAINT'
_computing_molecular_graphics 'Bruker SHELXTL'
_computing_publication_material 'Bruker SHELXTL'
_computing_structure_refinement 'SHELXL-97 (Sheldrick, 2008)'
_computing_structure_solution 'SHELXS-97 (Sheldrick, 2008)'
_diffrn_ambient_temperature 100(2)
_diffrn_measured_fraction_theta_full 0.981
_diffrn_measured_fraction_theta_max 0.981
_diffrn_measurement_device_type 'Bruker APEX-II CCD'
_diffrn_measurement_method '\f and \w scans'
_diffrn_radiation_monochromator graphite
_diffrn_radiation_source 'fine-focus sealed tube'
_diffrn_radiation_type CuK\a
_diffrn_radiation_wavelength 1.54178
_diffrn_reflns_av_R_equivalents 0.0510
_diffrn_reflns_av_sigmaI/netI 0.0598
_diffrn_reflns_limit_h_max 12
_diffrn_reflns_limit_h_min -11
_diffrn_reflns_limit_k_max 14
_diffrn_reflns_limit_k_min -14
_diffrn_reflns_limit_l_max 14
_diffrn_reflns_limit_l_min -14
_diffrn_reflns_number 12151
_diffrn_reflns_theta_full 66.50
_diffrn_reflns_theta_max 66.50
_diffrn_reflns_theta_min 4.23
_exptl_absorpt_coefficient_mu 17.888
_exptl_absorpt_correction_T_max 0.4035
_exptl_absorpt_correction_T_min 0.1620
_exptl_absorpt_correction_type multi-scan
_exptl_absorpt_process_details 'Bruker-AXS Apex2 SADABS'
_exptl_crystal_colour yellow
_exptl_crystal_density_diffrn 1.832
_exptl_crystal_density_method 'not measured'
_exptl_crystal_description block
_exptl_crystal_F_000 840
_exptl_crystal_size_max 0.16
_exptl_crystal_size_mid 0.11
_exptl_crystal_size_min 0.06
_refine_diff_density_max 3.168
_refine_diff_density_min -1.460
_refine_diff_density_rms 0.169
_refine_ls_extinction_method none
_refine_ls_goodness_of_fit_ref 1.088
_refine_ls_hydrogen_treatment mixed
_refine_ls_matrix_type full
_refine_ls_number_parameters 403
_refine_ls_number_reflns 5141
_refine_ls_number_restraints 36
_refine_ls_restrained_S_all 1.095
_refine_ls_R_factor_all 0.0612
_refine_ls_R_factor_gt 0.0525
_refine_ls_shift/su_max 0.009
_refine_ls_shift/su_mean 0.005
_refine_ls_structure_factor_coef Fsqd
_refine_ls_weighting_details 'calc w=1/[\s^2^(Fo^2^)+(0.0319P)^2^+17.0048P] where P=(Fo^2^+2Fc^2^)/3'
_refine_ls_weighting_scheme calc
_refine_ls_wR_factor_gt 0.1176
_refine_ls_wR_factor_ref 0.1216
_reflns_number_gt 4515
_reflns_number_total 5141
_reflns_threshold_expression >2sigma(I)
_cod_data_source_file om100172e_si_003.cif
_cod_data_source_block c09278
_cod_depositor_comments
;
The following automatic conversions were performed:

'_symmetry_cell_setting' value 'Triclinic' changed to 'triclinic'
according to /home/saulius/struct/CIF-dictionaries/cif_core.dic
dictionary named 'cif_core.dic' version 2.4.1 from 2010-06-29.

Automatic conversion script
Id: cif_fix_values 1715 2011-07-08 13:25:40Z adriana 
;
_cod_original_sg_symbol_H-M P-1
_cod_database_code 4065869

loop_
_symmetry_equiv_pos_as_xyz
'x, y, z'
'-x, -y, -z'

loop_
_atom_site_label
_atom_site_type_symbol
_atom_site_fract_x
_atom_site_fract_y
_atom_site_fract_z
_atom_site_U_iso_or_equiv
_atom_site_adp_type
_atom_site_occupancy
_atom_site_symmetry_multiplicity
_atom_site_calc_flag
_atom_site_refinement_flags
_atom_site_disorder_assembly
_atom_site_disorder_group
Pt1 Pt 0.59049(4) 0.12325(3) 0.73465(3) 0.02676(13) Uani 0.724(2) 1 d PD A 1
I1 I 0.65983(9) 0.32221(7) 0.71485(7) 0.0331(3) Uani 0.724(2) 1 d PDU A 1
C1 C 0.5014(16) 0.1621(13) 0.8881(13) 0.045(3) Uani 0.724(2) 1 d PDU A 1
H1A H 0.4100 0.1919 0.8938 0.068 Uiso 0.724(2) 1 calc PR A 1
H1B H 0.5365 0.2205 0.9138 0.068 Uiso 0.724(2) 1 calc PR A 1
H1C H 0.5128 0.0933 0.9338 0.068 Uiso 0.724(2) 1 calc PR A 1
Pt1A Pt 0.59049(4) 0.12325(3) 0.73465(3) 0.02676(13) Uani 0.276(2) 1 d PD A 2
I1A I 0.4531(2) 0.1608(2) 0.94133(12) 0.0381(8) Uani 0.276(2) 1 d PDU A 2
C1A C 0.642(3) 0.268(2) 0.7390(17) 0.037(3) Uani 0.276(2) 1 d PDU A 2
H1A1 H 0.5885 0.3114 0.8046 0.055 Uiso 0.276(2) 1 calc PR A 2
H1A2 H 0.6323 0.3122 0.6727 0.055 Uiso 0.276(2) 1 calc PR A 2
H1A3 H 0.7319 0.2518 0.7420 0.055 Uiso 0.276(2) 1 calc PR A 2
C2 C 0.4173(8) 0.1402(7) 0.5791(7) 0.0226(18) Uani 1 1 d . A 1
H2A H 0.3304 0.1687 0.5701 0.034 Uiso 1 1 calc R A 1
H2B H 0.4332 0.0570 0.5894 0.034 Uiso 1 1 calc R A 1
H2C H 0.4792 0.1586 0.5131 0.034 Uiso 1 1 calc R A 1
C3 C 0.4316(9) 0.1973(8) 0.6805(8) 0.030(2) Uani 1 1 d . A 1
N4 N 0.3545(8) 0.2831(7) 0.7287(7) 0.0336(18) Uani 1 1 d . A 1
C5 C 0.2428(10) 0.3432(8) 0.6963(8) 0.036(2) Uani 1 1 d . A 1
C6 C 0.2535(11) 0.4155(9) 0.6056(9) 0.041(2) Uani 1 1 d . A 1
C7 C 0.1423(11) 0.4843(9) 0.5853(10) 0.043(3) Uani 1 1 d . A 1
H7 H 0.1495 0.5368 0.5256 0.052 Uiso 1 1 calc R A 1
C8 C 0.0227(11) 0.4789(10) 0.6483(10) 0.047(3) Uani 1 1 d . A 1
H8 H -0.0520 0.5213 0.6288 0.057 Uiso 1 1 calc R A 1
C9 C 0.0139(11) 0.4098(10) 0.7413(11) 0.051(3) Uani 1 1 d . A 1
H9 H -0.0683 0.4082 0.7874 0.061 Uiso 1 1 calc R A 1
C10 C 0.1208(11) 0.3433(9) 0.7690(10) 0.044(3) Uani 1 1 d . A 1
C11 C 0.3818(11) 0.4280(10) 0.5342(10) 0.050(3) Uani 1 1 d . A 1
H11A H 0.4366 0.4384 0.5812 0.075 Uiso 1 1 calc R A 1
H11B H 0.3699 0.4949 0.4861 0.075 Uiso 1 1 calc R A 1
H11C H 0.4221 0.3590 0.4888 0.075 Uiso 1 1 calc R A 1
C12 C 0.1063(12) 0.2746(13) 0.8721(12) 0.069(4) Uani 1 1 d . A 1
H12A H 0.0340 0.3157 0.9290 0.104 Uiso 1 1 calc R A 1
H12B H 0.1847 0.2624 0.8976 0.104 Uiso 1 1 calc R A 1
H12C H 0.0906 0.2003 0.8575 0.104 Uiso 1 1 calc R A 1
B13 B 0.7771(10) -0.1190(9) 0.6709(9) 0.031(2) Uani 1 1 d . A 1
H13 H 0.8340 -0.1964 0.6505 0.037 Uiso 1 1 calc R A 1
N14 N 0.7599(7) 0.0439(6) 0.7972(6) 0.0288(17) Uani 1 1 d . A 1
N15 N 0.8167(8) -0.0670(6) 0.7636(6) 0.0302(17) Uani 1 1 d . A 1
C16 C 0.9052(10) -0.1130(9) 0.8176(9) 0.037(2) Uani 1 1 d . A 1
C17 C 0.9076(10) -0.0292(9) 0.8876(8) 0.038(2) Uani 1 1 d . A 1
H17 H 0.9616 -0.0361 0.9364 0.045 Uiso 1 1 calc R A 1
C18 C 0.8179(10) 0.0655(9) 0.8736(8) 0.036(2) Uani 1 1 d . A 1
C19 C 0.9806(12) -0.2332(10) 0.8007(11) 0.051(3) Uani 1 1 d . A 1
H19A H 0.9269 -0.2856 0.8376 0.077 Uiso 1 1 calc R A 1
H19B H 1.0548 -0.2426 0.8319 0.077 Uiso 1 1 calc R A 1
H19C H 1.0099 -0.2506 0.7216 0.077 Uiso 1 1 calc R A 1
C20 C 0.7842(11) 0.1763(9) 0.9341(8) 0.040(2) Uani 1 1 d . A 1
H20A H 0.7931 0.2389 0.8810 0.060 Uiso 1 1 calc R A 1
H20B H 0.8418 0.1739 0.9822 0.060 Uiso 1 1 calc R A 1
H20C H 0.6957 0.1890 0.9788 0.060 Uiso 1 1 calc R A 1
N21 N 0.5412(8) -0.0382(7) 0.7485(6) 0.0316(18) Uani 1 1 d . A 1
N22 N 0.6381(8) -0.1315(6) 0.7153(6) 0.0304(17) Uani 1 1 d . A 1
C23 C 0.5921(10) -0.2267(8) 0.7365(8) 0.035(2) Uani 1 1 d . A 1
C24 C 0.4645(10) -0.1932(9) 0.7808(9) 0.041(2) Uani 1 1 d . A 1
H24 H 0.4069 -0.2427 0.8023 0.050 Uiso 1 1 calc R A 1
C25 C 0.4323(10) -0.0762(9) 0.7894(9) 0.040(2) Uani 1 1 d . A 1
C26 C 0.6758(13) -0.3447(9) 0.7124(12) 0.055(3) Uani 1 1 d . A 1
H26A H 0.7132 -0.3536 0.6327 0.082 Uiso 1 1 calc R A 1
H26B H 0.6245 -0.4021 0.7382 0.082 Uiso 1 1 calc R A 1
H26C H 0.7444 -0.3554 0.7506 0.082 Uiso 1 1 calc R A 1
C27 C 0.3056(11) 0.0006(10) 0.8341(10) 0.052(3) Uani 1 1 d . A 1
H27A H 0.2943 0.0148 0.9126 0.077 Uiso 1 1 calc R A 1
H27B H 0.2381 -0.0357 0.8249 0.077 Uiso 1 1 calc R A 1
H27C H 0.3005 0.0735 0.7941 0.077 Uiso 1 1 calc R A 1
N28 N 0.7142(8) 0.0680(7) 0.5740(6) 0.0294(17) Uani 1 1 d . A 1
N29 N 0.7900(8) -0.0416(7) 0.5689(6) 0.0306(17) Uani 1 1 d . A 1
C30 C 0.8713(10) -0.0608(10) 0.4680(8) 0.038(2) Uani 1 1 d . A 1
C31 C 0.8483(11) 0.0360(11) 0.4052(9) 0.045(3) Uani 1 1 d . A 1
H31 H 0.8905 0.0464 0.3304 0.054 Uiso 1 1 calc R A 1
C32 C 0.7515(10) 0.1152(10) 0.4723(9) 0.039(2) Uani 1 1 d . A 1
C33 C 0.9676(11) -0.1689(10) 0.4373(10) 0.048(3) Uani 1 1 d . A 1
H33A H 1.0224 -0.1837 0.4889 0.072 Uiso 1 1 calc R A 1
H33B H 1.0199 -0.1626 0.3622 0.072 Uiso 1 1 calc R A 1
H33C H 0.9243 -0.2322 0.4404 0.072 Uiso 1 1 calc R A 1
C34 C 0.6937(12) 0.2341(10) 0.4445(10) 0.046(3) Uani 1 1 d . A 1
H34A H 0.6252 0.2686 0.5078 0.068 Uiso 1 1 calc R A 1
H34B H 0.6584 0.2327 0.3807 0.068 Uiso 1 1 calc R A 1
H34C H 0.7594 0.2795 0.4268 0.068 Uiso 1 1 calc R A 1
C35 C 0.354(4) 0.482(5) 0.900(2) 0.115(4) Uani 0.50 1 d PDU B 1
H35A H 0.3494 0.4063 0.8745 0.138 Uiso 0.50 1 calc PR B 1
H35B H 0.4406 0.4942 0.8654 0.138 Uiso 0.50 1 calc PR B 1
Cl1 Cl 0.2411(10) 0.5889(8) 0.8569(9) 0.075(2) Uani 0.50 1 d PDU B 1
Cl2 Cl 0.3315(11) 0.4786(10) 1.0375(6) 0.116(3) Uani 0.50 1 d PDU B 1
C36 C 0.326(4) 0.481(5) 0.910(3) 0.115(4) Uani 0.50 1 d PD C 2
H36A H 0.3581 0.4027 0.8783 0.138 Uiso 0.50 1 calc PR C 2
H36B H 0.3920 0.4987 0.9423 0.138 Uiso 0.50 1 calc PR C 2
Cl3 Cl 0.3008(9) 0.5786(7) 0.8052(8) 0.069(2) Uani 0.50 1 d PDU C 2
Cl4 Cl 0.1923(13) 0.4832(11) 1.0109(8) 0.133(3) Uani 0.50 1 d PDU C 2

loop_
_atom_site_aniso_label
_atom_site_aniso_U_11
_atom_site_aniso_U_22
_atom_site_aniso_U_33
_atom_site_aniso_U_23
_atom_site_aniso_U_13
_atom_site_aniso_U_12
Pt1 0.0257(2) 0.02287(19) 0.0287(2) -0.00110(13) -0.00498(14) -0.00122(13)
I1 0.0381(5) 0.0241(4) 0.0380(5) 0.0017(3) -0.0117(4) -0.0066(3)
C1 0.043(5) 0.047(4) 0.033(5) 0.001(5) 0.005(4) -0.002(4)
Pt1A 0.0257(2) 0.02287(19) 0.0287(2) -0.00110(13) -0.00498(14) -0.00122(13)
I1A 0.0410(16) 0.0354(12) 0.0357(15) -0.0034(10) -0.0113(11) -0.0014(10)
C1A 0.042(5) 0.026(5) 0.040(5) 0.003(5) -0.009(5) -0.007(5)
C2 0.019(4) 0.022(4) 0.027(4) -0.013(3) -0.011(3) 0.005(3)
C3 0.025(5) 0.030(5) 0.034(5) 0.002(4) -0.003(4) -0.007(4)
N4 0.030(4) 0.030(4) 0.036(4) -0.001(3) -0.003(3) -0.003(3)
C5 0.040(6) 0.028(5) 0.041(5) -0.008(4) -0.016(4) -0.004(4)
C6 0.047(6) 0.032(5) 0.046(6) 0.003(4) -0.017(5) -0.008(4)
C7 0.039(6) 0.032(5) 0.055(7) 0.006(5) -0.013(5) 0.000(4)
C8 0.040(6) 0.049(6) 0.058(7) -0.011(5) -0.030(5) 0.001(5)
C9 0.028(6) 0.048(6) 0.075(8) -0.008(6) -0.015(5) 0.001(5)
C10 0.034(6) 0.039(6) 0.056(7) -0.004(5) -0.005(5) -0.005(4)
C11 0.047(7) 0.043(6) 0.056(7) 0.019(5) -0.015(5) -0.004(5)
C12 0.036(7) 0.075(9) 0.077(9) 0.014(7) 0.004(6) 0.003(6)
B13 0.022(5) 0.028(5) 0.038(6) -0.011(4) -0.006(4) 0.002(4)
N14 0.028(4) 0.030(4) 0.028(4) -0.002(3) -0.008(3) -0.005(3)
N15 0.030(4) 0.027(4) 0.034(4) -0.005(3) -0.013(3) 0.000(3)
C16 0.034(5) 0.041(6) 0.037(5) 0.004(4) -0.012(4) -0.008(4)
C17 0.033(5) 0.051(6) 0.033(5) -0.003(4) -0.015(4) -0.009(5)
C18 0.039(6) 0.039(5) 0.032(5) -0.002(4) -0.004(4) -0.016(4)
C19 0.045(7) 0.045(6) 0.061(7) -0.002(5) -0.025(6) 0.011(5)
C20 0.047(6) 0.046(6) 0.034(5) -0.001(4) -0.020(5) -0.015(5)
N21 0.031(4) 0.036(4) 0.025(4) 0.002(3) -0.007(3) -0.002(3)
N22 0.031(4) 0.025(4) 0.034(4) 0.001(3) -0.009(3) -0.004(3)
C23 0.039(6) 0.034(5) 0.034(5) 0.003(4) -0.013(4) -0.006(4)
C24 0.033(6) 0.045(6) 0.045(6) 0.006(5) -0.008(5) -0.011(5)
C25 0.027(5) 0.044(6) 0.041(6) 0.005(4) 0.000(4) -0.006(4)
C26 0.056(8) 0.031(6) 0.078(9) -0.010(5) -0.017(6) -0.008(5)
C27 0.034(6) 0.051(7) 0.059(7) 0.015(5) 0.001(5) -0.005(5)
N28 0.029(4) 0.034(4) 0.026(4) -0.006(3) -0.007(3) -0.006(3)
N29 0.032(4) 0.034(4) 0.031(4) -0.009(3) -0.013(3) -0.011(3)
C30 0.025(5) 0.054(6) 0.039(5) -0.013(5) -0.009(4) -0.014(4)
C31 0.046(7) 0.067(7) 0.033(5) 0.004(5) -0.013(5) -0.031(6)
C32 0.034(6) 0.053(6) 0.036(5) 0.007(5) -0.015(4) -0.016(5)
C33 0.041(6) 0.052(7) 0.050(6) -0.019(5) -0.006(5) -0.010(5)
C34 0.050(7) 0.049(6) 0.045(6) 0.016(5) -0.019(5) -0.020(5)
C35 0.124(8) 0.145(8) 0.049(5) -0.034(6) -0.018(6) 0.028(7)
Cl1 0.077(6) 0.043(3) 0.113(7) -0.007(4) -0.055(5) 0.006(4)
Cl2 0.124(6) 0.154(7) 0.046(3) -0.037(4) -0.019(4) 0.023(5)
C36 0.124(8) 0.145(8) 0.049(5) -0.034(6) -0.018(6) 0.028(7)
Cl3 0.074(6) 0.033(3) 0.108(7) 0.002(4) -0.043(5) -0.006(4)
Cl4 0.139(7) 0.154(7) 0.072(4) -0.030(5) 0.002(5) 0.015(6)

loop_
_atom_type_symbol
_atom_type_description
_atom_type_scat_dispersion_real
_atom_type_scat_dispersion_imag
_atom_type_scat_source
C C 0.0181 0.0091 'International Tables Vol C Tables 4.2.6.8 and 6.1.1.4'
H H 0.0000 0.0000 'International Tables Vol C Tables 4.2.6.8 and 6.1.1.4'
B B 0.0090 0.0039 'International Tables Vol C Tables 4.2.6.8 and 6.1.1.4'
N N 0.0311 0.0180 'International Tables Vol C Tables 4.2.6.8 and 6.1.1.4'
Cl Cl 0.3639 0.7018 'International Tables Vol C Tables 4.2.6.8 and 6.1.1.4'
I I -0.3257 6.8362 'International Tables Vol C Tables 4.2.6.8 and 6.1.1.4'
Pt Pt -4.5932 6.9264 'International Tables Vol C Tables 4.2.6.8 and 6.1.1.4'

loop_
_geom_angle_atom_site_label_1
_geom_angle_atom_site_label_2
_geom_angle_atom_site_label_3
_geom_angle
C1 Pt1 C3 92.3(6)
C1 Pt1 N21 92.3(5)
C3 Pt1 N21 91.4(3)
C1 Pt1 N28 171.3(6)
C3 Pt1 N28 96.4(3)
N21 Pt1 N28 87.4(3)
C1 Pt1 N14 86.4(6)
C3 Pt1 N14 178.7(3)
N21 Pt1 N14 88.6(3)
N28 Pt1 N14 84.9(3)
C1 Pt1 I1 88.8(5)
C3 Pt1 I1 90.0(3)
N21 Pt1 I1 178.2(2)
N28 Pt1 I1 91.3(2)
N14 Pt1 I1 90.1(2)
N4 C3 C2 124.3(9)
N4 C3 Pt1 120.3(8)
C2 C3 Pt1 115.4(6)
C3 N4 C5 125.0(9)
C6 C5 C10 120.3(10)
C6 C5 N4 120.2(10)
C10 C5 N4 118.6(9)
C5 C6 C7 118.5(10)
C5 C6 C11 121.9(10)
C7 C6 C11 119.4(10)
C8 C7 C6 122.4(10)
C7 C8 C9 118.2(10)
C10 C9 C8 122.2(11)
C9 C10 C5 118.1(11)
C9 C10 C12 120.0(11)
C5 C10 C12 121.9(10)
N29 B13 N22 110.8(8)
N29 B13 N15 110.2(8)
N22 B13 N15 108.3(7)
C18 N14 N15 105.4(8)
C18 N14 Pt1 138.5(6)
N15 N14 Pt1 115.3(6)
C16 N15 N14 110.9(8)
C16 N15 B13 129.6(8)
N14 N15 B13 119.4(7)
N15 C16 C17 106.6(9)
N15 C16 C19 123.3(10)
C17 C16 C19 130.1(10)
C18 C17 C16 107.3(9)
N14 C18 C17 109.8(9)
N14 C18 C20 123.8(9)
C17 C18 C20 126.4(10)
C25 N21 N22 107.5(8)
C25 N21 Pt1 135.3(7)
N22 N21 Pt1 117.1(6)
C23 N22 N21 109.4(8)
C23 N22 B13 129.5(8)
N21 N22 B13 121.0(8)
N22 C23 C24 107.1(9)
N22 C23 C26 122.5(10)
C24 C23 C26 130.3(10)
C23 C24 C25 108.9(10)
N21 C25 C24 107.1(9)
N21 C25 C27 123.6(10)
C24 C25 C27 129.4(10)
C32 N28 N29 106.0(8)
C32 N28 Pt1 137.8(7)
N29 N28 Pt1 115.8(6)
C30 N29 N28 109.8(8)
C30 N29 B13 129.9(8)
N28 N29 B13 120.3(7)
N29 C30 C31 108.2(9)
N29 C30 C33 123.0(10)
C31 C30 C33 128.8(10)
C30 C31 C32 106.7(9)
N28 C32 C31 109.3(9)
N28 C32 C34 122.7(10)
C31 C32 C34 127.9(10)
Cl2 C35 Cl1 112.6(16)
Cl4 C36 Cl3 112.6(16)

loop_
_geom_bond_atom_site_label_1
_geom_bond_atom_site_label_2
_geom_bond_distance
Pt1 C1 1.951(15)
Pt1 C3 2.048(10)
Pt1 N21 2.114(8)
Pt1 N28 2.166(7)
Pt1 N14 2.217(8)
Pt1 I1 2.6480(9)
C2 C3 1.535(12)
C3 N4 1.247(12)
N4 C5 1.428(13)
C5 C6 1.388(15)
C5 C10 1.425(15)
C6 C7 1.394(15)
C6 C11 1.509(16)
C7 C8 1.373(17)
C8 C9 1.387(18)
C9 C10 1.384(16)
C10 C12 1.486(18)
B13 N29 1.533(14)
B13 N22 1.539(13)
B13 N15 1.548(13)
N14 C18 1.349(13)
N14 N15 1.373(10)
N15 C16 1.334(13)
C16 C17 1.379(15)
C16 C19 1.487(14)
C17 C18 1.364(15)
C18 C20 1.489(14)
N21 C25 1.356(13)
N21 N22 1.361(11)
N22 C23 1.340(13)
C23 C24 1.354(15)
C23 C26 1.502(14)
C24 C25 1.368(15)
C25 C27 1.483(14)
N28 C32 1.368(13)
N28 N29 1.383(11)
N29 C30 1.348(13)
C30 C31 1.377(16)
C30 C33 1.476(15)
C31 C32 1.386(17)
C32 C34 1.485(15)
C35 Cl2 1.68(3)
C35 Cl1 1.75(2)
C36 Cl4 1.68(3)
C36 Cl3 1.75(2)

loop_
_geom_torsion_atom_site_label_1
_geom_torsion_atom_site_label_2
_geom_torsion_atom_site_label_3
_geom_torsion_atom_site_label_4
_geom_torsion
C1 Pt1 C3 N4 32.9(9)
N21 Pt1 C3 N4 125.3(8)
N28 Pt1 C3 N4 -147.2(8)
N14 Pt1 C3 N4 38(16)
I1 Pt1 C3 N4 -55.9(8)
C1 Pt1 C3 C2 -147.4(8)
N21 Pt1 C3 C2 -55.1(7)
N28 Pt1 C3 C2 32.4(7)
N14 Pt1 C3 C2 -142(15)
I1 Pt1 C3 C2 123.8(6)
C2 C3 N4 C5 -1.4(15)
Pt1 C3 N4 C5 178.2(7)
C3 N4 C5 C6 -75.5(13)
C3 N4 C5 C10 115.3(11)
C10 C5 C6 C7 -2.5(16)
N4 C5 C6 C7 -171.5(10)
C10 C5 C6 C11 172.8(11)
N4 C5 C6 C11 3.8(16)
C5 C6 C7 C8 -3.3(17)
C11 C6 C7 C8 -178.7(11)
C6 C7 C8 C9 6.0(18)
C7 C8 C9 C10 -2.9(18)
C8 C9 C10 C5 -2.6(18)
C8 C9 C10 C12 177.5(13)
C6 C5 C10 C9 5.3(16)
N4 C5 C10 C9 174.5(10)
C6 C5 C10 C12 -174.8(12)
N4 C5 C10 C12 -5.5(17)
C1 Pt1 N14 C18 -39.6(11)
C3 Pt1 N14 C18 -45(16)
N21 Pt1 N14 C18 -132.0(10)
N28 Pt1 N14 C18 140.6(10)
I1 Pt1 N14 C18 49.2(9)
C1 Pt1 N14 N15 128.1(8)
C3 Pt1 N14 N15 123(15)
N21 Pt1 N14 N15 35.7(6)
N28 Pt1 N14 N15 -51.8(6)
I1 Pt1 N14 N15 -143.1(6)
C18 N14 N15 C16 0.7(10)
Pt1 N14 N15 C16 -170.9(7)
C18 N14 N15 B13 -177.1(8)
Pt1 N14 N15 B13 11.3(10)
N29 B13 N15 C16 -123.7(10)
N22 B13 N15 C16 115.0(11)
N29 B13 N15 N14 53.7(11)
N22 B13 N15 N14 -67.6(10)
N14 N15 C16 C17 -0.8(11)
B13 N15 C16 C17 176.7(9)
N14 N15 C16 C19 178.5(10)
B13 N15 C16 C19 -4.0(17)
N15 C16 C17 C18 0.6(12)
C19 C16 C17 C18 -178.6(11)
N15 N14 C18 C17 -0.3(11)
Pt1 N14 C18 C17 168.2(8)
N15 N14 C18 C20 -178.9(9)
Pt1 N14 C18 C20 -10.4(16)
C16 C17 C18 N14 -0.2(12)
C16 C17 C18 C20 178.4(10)
C1 Pt1 N21 C25 47.6(11)
C3 Pt1 N21 C25 -44.7(10)
N28 Pt1 N21 C25 -141.1(10)
N14 Pt1 N21 C25 134.0(10)
I1 Pt1 N21 C25 175(6)
C1 Pt1 N21 N22 -128.3(8)
C3 Pt1 N21 N22 139.4(6)
N28 Pt1 N21 N22 43.0(6)
N14 Pt1 N21 N22 -41.9(6)
I1 Pt1 N21 N22 -1(7)
C25 N21 N22 C23 -1.2(10)
Pt1 N21 N22 C23 175.8(6)
C25 N21 N22 B13 -176.3(9)
Pt1 N21 N22 B13 0.6(10)
N29 B13 N22 C23 126.5(10)
N15 B13 N22 C23 -112.6(10)
N29 B13 N22 N21 -59.4(11)
N15 B13 N22 N21 61.5(11)
N21 N22 C23 C24 1.6(11)
B13 N22 C23 C24 176.3(9)
N21 N22 C23 C26 -178.2(10)
B13 N22 C23 C26 -3.6(16)
N22 C23 C24 C25 -1.5(12)
C26 C23 C24 C25 178.4(11)
N22 N21 C25 C24 0.2(11)
Pt1 N21 C25 C24 -175.9(7)
N22 N21 C25 C27 179.9(10)
Pt1 N21 C25 C27 3.8(17)
C23 C24 C25 N21 0.8(13)
C23 C24 C25 C27 -178.9(12)
C1 Pt1 N28 C32 -129(3)
C3 Pt1 N28 C32 52.1(10)
N21 Pt1 N28 C32 143.2(10)
N14 Pt1 N28 C32 -128.0(10)
I1 Pt1 N28 C32 -38.1(10)
C1 Pt1 N28 N29 42(4)
C3 Pt1 N28 N29 -136.6(6)
N21 Pt1 N28 N29 -45.5(6)
N14 Pt1 N28 N29 43.3(6)
I1 Pt1 N28 N29 133.3(6)
C32 N28 N29 C30 0.3(10)
Pt1 N28 N29 C30 -173.7(6)
C32 N28 N29 B13 178.0(8)
Pt1 N28 N29 B13 4.1(10)
N22 B13 N29 C30 -127.4(10)
N15 B13 N29 C30 112.8(10)
N22 B13 N29 N28 55.3(11)
N15 B13 N29 N28 -64.5(10)
N28 N29 C30 C31 -0.7(11)
B13 N29 C30 C31 -178.2(9)
N28 N29 C30 C33 178.2(9)
B13 N29 C30 C33 0.7(16)
N29 C30 C31 C32 0.9(12)
C33 C30 C31 C32 -177.9(11)
N29 N28 C32 C31 0.3(11)
Pt1 N28 C32 C31 172.2(8)
N29 N28 C32 C34 -179.0(10)
Pt1 N28 C32 C34 -7.2(16)
C30 C31 C32 N28 -0.8(12)
C30 C31 C32 C34 178.6(11)
